data_4028534
loop_
_publ_author_name
'Ganesan Karthik'
'Pallavee Vitti Krushna'
'A. Srinivasan'
'Tavarekere K. Chandrashekar'

_publ_section_title
;
 Calix[2]thia[4]phyrin: An Expanded Calixphyrin with Aggregation-Induced
 Enhanced Emission and Anion Receptor Properties
;
_journal_name_full 'Journal of Organic Chemistry'
_journal_page_first 8496
_journal_page_last 8501
_journal_paper_doi 10.1021/jo401232a
_journal_volume 78
_journal_year 2013
_chemical_formula_sum 'C90.5 H56.5 Cl3.5 F10 N4 O9.5 S2'
_chemical_formula_weight 1730.09
_chemical_name_systematic
; 
 ? 
;
_space_group_IT_number 7
_symmetry_cell_setting monoclinic
_symmetry_space_group_name_Hall 'P -2yc'
_symmetry_space_group_name_H-M 'P 1 c 1'
_atom_sites_solution_hydrogens geom
_atom_sites_solution_primary direct
_atom_sites_solution_secondary difmap
_audit_creation_method SHELXL-97
_cell_angle_alpha 90.00
_cell_angle_beta 99.421(5)
_cell_angle_gamma 90.00
_cell_formula_units_Z 4
_cell_length_a 17.6848(16)
_cell_length_b 21.470(2)
_cell_length_c 20.6857(18)
_cell_measurement_reflns_used 9913
_cell_measurement_temperature 296(2)
_cell_measurement_theta_max 22.57
_cell_measurement_theta_min 2.47
_cell_volume 7748.3(12)
_computing_cell_refinement 'SAINT (Bruker, 2007)'
_computing_data_collection 'SMART (Bruker, 2007)'
_computing_data_reduction 'SAINT (Bruker, 2007)'
_computing_structure_refinement 'SHELXL-97 (Sheldrick, 1997)'
_computing_structure_solution 'SHELXS-97 (Sheldrick, 1990)'
_diffrn_ambient_temperature 296(2)
_diffrn_measured_fraction_theta_full 0.994
_diffrn_measured_fraction_theta_max 0.994
_diffrn_radiation_monochromator graphite
_diffrn_radiation_source 'fine-focus sealed tube'
_diffrn_radiation_type MoK\a
_diffrn_radiation_wavelength 0.71073
_diffrn_reflns_av_R_equivalents 0.0587
_diffrn_reflns_av_sigmaI/netI 0.0772
_diffrn_reflns_limit_h_max 21
_diffrn_reflns_limit_h_min -21
_diffrn_reflns_limit_k_max 25
_diffrn_reflns_limit_k_min -25
_diffrn_reflns_limit_l_max 24
_diffrn_reflns_limit_l_min -23
_diffrn_reflns_number 68396
_diffrn_reflns_theta_full 25.36
_diffrn_reflns_theta_max 25.36
_diffrn_reflns_theta_min 1.91
_exptl_absorpt_coefficient_mu 0.280
_exptl_absorpt_correction_T_max 0.7452
_exptl_absorpt_correction_T_min 0.6759
_exptl_absorpt_correction_type multi-scan
_exptl_absorpt_process_details '(SADABS; Blessing, 1995)'
_exptl_crystal_density_diffrn 1.483
_exptl_crystal_description plate
_exptl_crystal_F_000 3540
_exptl_crystal_size_max 0.3
_exptl_crystal_size_mid 0.2
_exptl_crystal_size_min 0.1
_refine_diff_density_max 2.070
_refine_diff_density_min -0.449
_refine_diff_density_rms 0.116
_refine_ls_abs_structure_details 'Flack H D (1983), Acta Cryst. A39, 876-881'
_refine_ls_abs_structure_Flack 0.53(7)
_refine_ls_extinction_method none
_refine_ls_goodness_of_fit_ref 1.031
_refine_ls_hydrogen_treatment mixed
_refine_ls_matrix_type fullcycle
_refine_ls_number_parameters 2152
_refine_ls_number_reflns 25895
_refine_ls_number_restraints 20
_refine_ls_restrained_S_all 1.037
_refine_ls_R_factor_all 0.1112
_refine_ls_R_factor_gt 0.0814
_refine_ls_shift/su_max 0.023
_refine_ls_shift/su_mean 0.001
_refine_ls_structure_factor_coef Fsqd
_refine_ls_weighting_details 'calc w=1/[\s^2^(Fo^2^)+(0.1610P)^2^+7.0136P] where P=(Fo^2^+2Fc^2^)/3'
_refine_ls_weighting_scheme calc
_refine_ls_wR_factor_gt 0.2186
_refine_ls_wR_factor_ref 0.2455
_reflns_number_gt 19320
_reflns_number_total 25895
_reflns_threshold_expression >2sigma(I)
_cod_data_source_file jo401232a_si_003.cif
_cod_data_source_block tkc_cphy_2r_0m
_cod_original_cell_volume 7748.1(12)
_cod_database_code 4028534

loop_
_symmetry_equiv_pos_as_xyz
'x, y, z'
'x, -y, z+1/2'

loop_
_atom_site_label
_atom_site_type_symbol
_atom_site_fract_x
_atom_site_fract_y
_atom_site_fract_z
_atom_site_U_iso_or_equiv
_atom_site_adp_type
_atom_site_occupancy
_atom_site_symmetry_multiplicity
_atom_site_calc_flag
_atom_site_refinement_flags
S1 S 0.50158(10) 0.70345(8) 0.83577(9) 0.0293(4) Uani 1 1 d .
Cl1 Cl 0.33780(10) 0.79956(8) 0.90788(8) 0.0317(4) Uani 1 1 d .
S2 S 0.27524(10) 0.84133(8) 1.06042(9) 0.0322(4) Uani 1 1 d .
Cl2 Cl 0.59266(10) 0.64388(8) 0.99643(8) 0.0315(4) Uani 1 1 d .
C164 C -0.2524(5) 0.5715(4) 0.7322(4) 0.048(2) Uani 1 1 d .
H164 H -0.2969 0.5538 0.7424 0.058 Uiso 1 1 calc R
C160 C -0.1910(4) 0.6428(3) 0.6679(3) 0.0275(15) Uani 1 1 d .
C163 C -0.1812(5) 0.5527(4) 0.7673(4) 0.048(2) Uani 1 1 d .
H163 H -0.1783 0.5231 0.8004 0.057 Uiso 1 1 calc R
C165 C -0.2581(4) 0.6163(4) 0.6821(4) 0.0362(17) Uani 1 1 d .
H165 H -0.3056 0.6278 0.6590 0.043 Uiso 1 1 calc R
C162 C -0.1166(5) 0.5793(4) 0.7513(4) 0.0383(18) Uani 1 1 d .
H162 H -0.0688 0.5666 0.7729 0.046 Uiso 1 1 calc R
C161 C -0.1210(4) 0.6239(4) 0.7042(4) 0.0333(16) Uani 1 1 d .
H161 H -0.0760 0.6425 0.6960 0.040 Uiso 1 1 calc R
C155 C -0.3213(4) 0.6695(4) 0.5435(4) 0.0416(19) Uani 1 1 d .
H155 H -0.3025 0.6303 0.5356 0.050 Uiso 1 1 calc R
C156 C -0.3948(4) 0.6849(5) 0.5164(4) 0.049(2) Uani 1 1 d .
H156 H -0.4257 0.6556 0.4917 0.058 Uiso 1 1 calc R
C158 C -0.3783(5) 0.7860(6) 0.5624(5) 0.064(3) Uani 1 1 d .
H158 H -0.3972 0.8256 0.5687 0.077 Uiso 1 1 calc R
C154 C -0.2748(4) 0.7110(4) 0.5821(3) 0.0311(16) Uani 1 1 d .
C159 C -0.3021(4) 0.7703(4) 0.5915(4) 0.0406(19) Uani 1 1 d .
H159 H -0.2711 0.7994 0.6164 0.049 Uiso 1 1 calc R
C157 C -0.4235(4) 0.7442(6) 0.5257(4) 0.063(3) Uani 1 1 d .
H157 H -0.4733 0.7547 0.5069 0.075 Uiso 1 1 calc R
C151 C -0.1423(4) 0.7751(3) 0.6997(4) 0.0311(16) Uani 1 1 d .
H151 H -0.1711 0.7615 0.7307 0.037 Uiso 1 1 calc R
C152 C -0.1423(3) 0.7466(3) 0.6402(3) 0.0253(14) Uani 1 1 d .
C149 C -0.0555(4) 0.8396(3) 0.6563(3) 0.0282(15) Uani 1 1 d .
C153 C -0.1920(4) 0.6916(3) 0.6114(3) 0.0233(14) Uani 1 1 d .
C150 C -0.0932(4) 0.8278(4) 0.7084(4) 0.0352(17) Uani 1 1 d .
H150 H -0.0870 0.8523 0.7460 0.042 Uiso 1 1 calc R
C136 C 0.0009(4) 0.8926(3) 0.6530(4) 0.0328(17) Uani 1 1 d .
C145 C -0.1608(5) 1.0133(5) 0.6074(6) 0.062(3) Uani 1 1 d .
H145 H -0.2141 1.0138 0.5989 0.074 Uiso 1 1 calc R
C148 C -0.0039(5) 1.0099(4) 0.6332(5) 0.055(2) Uani 1 1 d .
H148 H 0.0493 1.0086 0.6401 0.066 Uiso 1 1 calc R
C143 C -0.0461(5) 0.9551(3) 0.6362(4) 0.044(2) Uani 1 1 d .
C147 C -0.0414(6) 1.0655(4) 0.6201(7) 0.071(3) Uani 1 1 d .
H147 H -0.0139 1.1026 0.6222 0.085 Uiso 1 1 calc R
C144 C -0.1231(4) 0.9593(4) 0.6236(4) 0.0428(19) Uani 1 1 d .
H144 H -0.1517 0.9233 0.6263 0.051 Uiso 1 1 calc R
C146 C -0.1215(6) 1.0663(5) 0.6035(7) 0.081(4) Uani 1 1 d .
H146 H -0.1471 1.1031 0.5900 0.097 Uiso 1 1 calc R
C133 C 0.1404(4) 0.8662(3) 0.5380(4) 0.0321(17) Uani 1 1 d .
H133 H 0.1877 0.8570 0.5262 0.039 Uiso 1 1 calc R
C132 C 0.0726(4) 0.8776(3) 0.4940(4) 0.0324(17) Uani 1 1 d .
C134 C 0.1265(4) 0.8706(4) 0.5991(4) 0.0365(18) Uani 1 1 d .
H134 H 0.1627 0.8666 0.6369 0.044 Uiso 1 1 calc R
C135 C 0.0469(4) 0.8824(3) 0.5969(4) 0.0339(17) Uani 1 1 d .
S4 S -0.08114(9) 0.78451(8) 0.59650(9) 0.0279(4) Uani 1 1 d .
N6 N 0.0167(3) 0.8867(3) 0.5340(3) 0.0310(14) Uani 1 1 d .
H6A H -0.0309 0.8942 0.5196 0.037 Uiso 1 1 calc R
C1 C 0.6120(4) 0.7928(3) 0.8116(3) 0.0316(16) Uani 1 1 d .
C10 C 0.5432(5) 0.9045(4) 0.6712(4) 0.049(2) Uani 1 1 d .
H10 H 0.4968 0.9182 0.6477 0.058 Uiso 1 1 calc R
C2 C 0.6915(4) 0.7686(4) 0.8408(4) 0.0332(16) Uani 1 1 d .
C9 C 0.5435(5) 0.8587(4) 0.7155(4) 0.0400(18) Uani 1 1 d .
H9 H 0.4978 0.8394 0.7207 0.048 Uiso 1 1 calc R
C16 C 0.5002(4) 0.6575(4) 0.7218(4) 0.0373(17) Uani 1 1 d .
H16 H 0.4889 0.6324 0.6849 0.045 Uiso 1 1 calc R
C8 C 0.6135(4) 0.8395(3) 0.7544(4) 0.0310(16) Uani 1 1 d .
C7 C 0.7162(4) 0.7081(4) 0.8319(4) 0.0358(17) Uani 1 1 d .
H7 H 0.6833 0.6804 0.8067 0.043 Uiso 1 1 calc R
C13 C 0.6798(4) 0.8666(4) 0.7422(4) 0.0373(18) Uani 1 1 d .
H13 H 0.7263 0.8533 0.7658 0.045 Uiso 1 1 calc R
C17 C 0.4686(4) 0.6484(3) 0.7779(3) 0.0312(16) Uani 1 1 d .
C5 C 0.8352(5) 0.7279(4) 0.9006(4) 0.048(2) Uani 1 1 d .
H5 H 0.8821 0.7135 0.9224 0.058 Uiso 1 1 calc R
C6 C 0.7882(5) 0.6887(5) 0.8596(5) 0.052(2) Uani 1 1 d .
H6 H 0.8051 0.6491 0.8505 0.063 Uiso 1 1 calc R
C15 C 0.5511(4) 0.7083(4) 0.7257(4) 0.0370(17) Uani 1 1 d .
H15 H 0.5771 0.7205 0.6922 0.044 Uiso 1 1 calc R
C3 C 0.7437(4) 0.8084(3) 0.8798(4) 0.0347(17) Uani 1 1 d .
H3 H 0.7302 0.8497 0.8855 0.042 Uiso 1 1 calc R
C14 C 0.5575(4) 0.7381(3) 0.7868(3) 0.0299(15) Uani 1 1 d .
C4 C 0.8135(4) 0.7874(4) 0.9092(4) 0.0421(19) Uani 1 1 d .
H4 H 0.8466 0.8142 0.9356 0.051 Uiso 1 1 calc R
C12 C 0.6799(5) 0.9139(5) 0.6952(5) 0.053(2) Uani 1 1 d .
H12 H 0.7255 0.9324 0.6885 0.063 Uiso 1 1 calc R
C11 C 0.6120(6) 0.9320(5) 0.6598(5) 0.064(3) Uani 1 1 d .
H11 H 0.6110 0.9627 0.6280 0.077 Uiso 1 1 calc R
C85 C 0.7642(4) 0.7764(4) 1.0835(4) 0.046(2) Uani 1 1 d .
C83 C 0.6822(6) 0.7228(4) 1.1442(4) 0.049(2) Uani 1 1 d .
C84 C 0.7526(5) 0.7307(4) 1.1267(4) 0.047(2) Uani 1 1 d .
C81 C 0.6293(4) 0.8049(3) 1.0697(4) 0.0332(17) Uani 1 1 d .
C82 C 0.6195(5) 0.7597(4) 1.1155(4) 0.0404(19) Uani 1 1 d .
C86 C 0.7038(4) 0.8143(4) 1.0562(4) 0.0346(17) Uani 1 1 d .
F10 F 0.7168(2) 0.8594(2) 1.0159(2) 0.0419(10) Uani 1 1 d .
F9 F 0.8331(3) 0.7847(3) 1.0697(3) 0.0584(14) Uani 1 1 d .
F6 F 0.5521(3) 0.7488(2) 1.1329(2) 0.0447(11) Uani 1 1 d .
F8 F 0.8091(3) 0.6944(3) 1.1554(3) 0.0692(16) Uani 1 1 d .
F7 F 0.6700(4) 0.6777(2) 1.1868(2) 0.0629(15) Uani 1 1 d .
C88 C 0.5151(4) 0.8900(3) 0.9235(4) 0.0327(16) Uani 1 1 d .
H88 H 0.4849 0.9222 0.9352 0.039 Uiso 1 1 calc R
C90 C 0.5768(4) 0.8270(3) 0.8657(4) 0.0309(16) Uani 1 1 d .
C89 C 0.5311(4) 0.8793(3) 0.8634(4) 0.0357(17) Uani 1 1 d .
H89 H 0.5144 0.9032 0.8263 0.043 Uiso 1 1 calc R
C87 C 0.5513(4) 0.8446(3) 0.9652(4) 0.0282(15) Uani 1 1 d .
N1 N 0.5882(3) 0.8063(3) 0.9276(3) 0.0297(13) Uani 1 1 d .
H1 H 0.6146 0.7739 0.9416 0.036 Uiso 1 1 calc R
C33 C 0.2704(4) 0.6355(3) 0.9000(4) 0.0356(17) Uani 1 1 d .
H33 H 0.2228 0.6450 0.9111 0.043 Uiso 1 1 calc R
C31 C 0.3676(4) 0.6145(3) 0.8429(4) 0.0281(15) Uani 1 1 d .
C34 C 0.3431(4) 0.6270(3) 0.9458(4) 0.0298(15) Uani 1 1 d .
C32 C 0.2868(4) 0.6265(3) 0.8374(4) 0.0351(17) Uani 1 1 d .
H32 H 0.2518 0.6280 0.7986 0.042 Uiso 1 1 calc R
C25 C 0.3545(4) 0.5919(4) 0.7237(4) 0.0349(17) Uani 1 1 d .
C26 C 0.3406(4) 0.5347(4) 0.6887(4) 0.0390(18) Uani 1 1 d .
H26 H 0.3673 0.4986 0.7031 0.047 Uiso 1 1 calc R
C30 C 0.3165(4) 0.6445(4) 0.6985(4) 0.0353(16) Uani 1 1 d .
H30 H 0.3274 0.6824 0.7197 0.042 Uiso 1 1 calc R
C18 C 0.4128(4) 0.5970(3) 0.7891(4) 0.0332(16) Uani 1 1 d .
C19 C 0.4546(4) 0.5347(3) 0.8101(4) 0.0307(16) Uani 1 1 d .
C42 C 0.2998(4) 0.6540(3) 1.0491(4) 0.0312(16) Uani 1 1 d .
C45 C 0.2013(4) 0.7154(4) 1.0634(3) 0.0345(16) Uani 1 1 d .
C35 C 0.3518(4) 0.6256(3) 1.0143(4) 0.0306(16) Uani 1 1 d .
C36 C 0.4142(4) 0.5909(4) 1.0534(4) 0.0377(18) Uani 1 1 d .
C41 C 0.4546(5) 0.6159(5) 1.1133(4) 0.051(2) Uani 1 1 d .
C39 C 0.5316(5) 0.5233(6) 1.1319(6) 0.075(4) Uani 1 1 d .
C40 C 0.5128(5) 0.5805(5) 1.1502(5) 0.060(3) Uani 1 1 d .
C79 C 0.5148(4) 0.8735(3) 1.0729(3) 0.0272(14) Uani 1 1 d .
C78 C 0.5365(5) 0.8966(3) 1.1361(4) 0.0378(17) Uani 1 1 d .
H78 H 0.5828 0.8895 1.1637 0.045 Uiso 1 1 calc R
C77 C 0.4762(4) 0.9318(3) 1.1496(4) 0.0378(17) Uani 1 1 d .
H77 H 0.4747 0.9540 1.1880 0.045 Uiso 1 1 calc R
C63 C 0.3401(4) 0.9647(3) 1.0802(4) 0.0400(19) Uani 1 1 d .
C76 C 0.4182(4) 0.9284(3) 1.0962(4) 0.0342(16) Uani 1 1 d .
C70 C 0.3350(4) 1.0104(4) 1.1386(4) 0.0426(19) Uani 1 1 d .
C54 C 0.0900(4) 0.7038(4) 0.9467(4) 0.0383(18) Uani 1 1 d .
H54 H 0.1131 0.6692 0.9686 0.046 Uiso 1 1 calc R
C56 C 0.0133(5) 0.7457(5) 0.8517(4) 0.052(2) Uani 1 1 d .
H56 H -0.0153 0.7407 0.8101 0.062 Uiso 1 1 calc R
C53 C 0.0994(4) 0.7604(3) 0.9771(4) 0.0313(16) Uani 1 1 d .
C55 C 0.0473(4) 0.6955(4) 0.8840(4) 0.043(2) Uani 1 1 d .
H55 H 0.0424 0.6562 0.8649 0.052 Uiso 1 1 calc R
C58 C 0.0639(5) 0.8109(4) 0.9424(4) 0.049(2) Uani 1 1 d .
H58 H 0.0688 0.8504 0.9611 0.059 Uiso 1 1 calc R
C46 C 0.1402(4) 0.7664(3) 1.0494(4) 0.0340(16) Uani 1 1 d .
C52 C 0.0229(6) 0.7156(5) 1.0807(5) 0.060(3) Uani 1 1 d .
H52 H 0.0124 0.7008 1.0379 0.072 Uiso 1 1 calc R
C47 C 0.0824(5) 0.7554(4) 1.0964(4) 0.0410(18) Uani 1 1 d .
C51 C -0.0242(6) 0.6952(6) 1.1255(6) 0.081(4) Uani 1 1 d .
H51 H -0.0630 0.6658 1.1155 0.097 Uiso 1 1 calc R
C50 C -0.0048(7) 0.7260(6) 1.1905(5) 0.078(3) Uani 1 1 d .
H50 H -0.0331 0.7159 1.2232 0.094 Uiso 1 1 calc R
C59 C 0.1792(4) 0.8308(3) 1.0610(4) 0.0352(17) Uani 1 1 d .
O1 O 0.2600(3) 0.7787(2) 0.9149(2) 0.0362(12) Uani 1 1 d .
O2 O 0.3437(3) 0.8659(2) 0.9218(3) 0.0385(12) Uani 1 1 d .
O3 O 0.3485(3) 0.7876(3) 0.8431(3) 0.0435(13) Uani 1 1 d .
O4 O 0.3921(3) 0.7672(3) 0.9542(3) 0.0499(14) Uani 1 1 d .
N4 N 0.3978(3) 0.6143(3) 0.9069(3) 0.0282(13) Uani 1 1 d .
H4A H 0.4453 0.6071 0.9218 0.034 Uiso 1 1 calc R
C80 C 0.5640(4) 0.8402(3) 1.0351(4) 0.0334(17) Uani 1 1 d .
F3 F 0.5876(3) 0.4886(4) 1.1657(4) 0.106(3) Uani 1 1 d .
C176 C -0.2758(4) 0.6912(3) 0.3640(3) 0.0265(15) Uani 1 1 d .
C170 C -0.1364(3) 0.6602(3) 0.3890(3) 0.0190(13) Uani 1 1 d .
C171 C -0.2016(4) 0.6993(3) 0.3540(3) 0.0265(15) Uani 1 1 d .
C173 C -0.2456(5) 0.7854(3) 0.2821(4) 0.0370(18) Uani 1 1 d .
C174 C -0.3176(4) 0.7763(4) 0.2944(4) 0.0377(18) Uani 1 1 d .
C172 C -0.1878(5) 0.7471(3) 0.3120(4) 0.0343(17) Uani 1 1 d .
C175 C -0.3341(4) 0.7296(3) 0.3342(3) 0.0308(15) Uani 1 1 d .
F20 F -0.2940(2) 0.64219(19) 0.3995(2) 0.0325(9) Uani 1 1 d .
F16 F -0.1173(3) 0.7582(2) 0.3004(2) 0.0437(11) Uani 1 1 d .
F19 F -0.4058(2) 0.7202(2) 0.3443(2) 0.0471(11) Uani 1 1 d .
F18 F -0.3737(3) 0.8151(2) 0.2667(2) 0.0499(12) Uani 1 1 d .
F17 F -0.2308(3) 0.8316(2) 0.2429(2) 0.0537(13) Uani 1 1 d .
C177 C -0.0928(4) 0.6313(3) 0.3462(3) 0.0237(14) Uani 1 1 d .
C180 C 0.0046(4) 0.5791(3) 0.3127(3) 0.0272(15) Uani 1 1 d .
C178 C -0.1160(4) 0.6131(3) 0.2816(3) 0.0243(14) Uani 1 1 d .
H178 H -0.1636 0.6213 0.2565 0.029 Uiso 1 1 calc R
C179 C -0.0563(4) 0.5807(3) 0.2603(3) 0.0258(14) Uani 1 1 d .
H179 H -0.0569 0.5633 0.2191 0.031 Uiso 1 1 calc R
C166 C -0.1553(3) 0.6629(3) 0.5585(3) 0.0237(14) Uani 1 1 d .
C169 C -0.1277(4) 0.6528(3) 0.4554(3) 0.0237(14) Uani 1 1 d .
C168 C -0.0908(4) 0.6028(3) 0.4953(3) 0.0249(14) Uani 1 1 d .
H168 H -0.0608 0.5715 0.4816 0.030 Uiso 1 1 calc R
C167 C -0.1083(4) 0.6101(3) 0.5576(3) 0.0255(14) Uani 1 1 d .
H167 H -0.0918 0.5842 0.5932 0.031 Uiso 1 1 calc R
N8 N -0.1667(3) 0.6873(2) 0.4969(3) 0.0223(11) Uani 1 1 d .
H8A H -0.1941 0.7197 0.4851 0.027 Uiso 1 1 calc R
C107 C 0.2272(4) 0.6961(3) 0.3327(4) 0.0336(17) Uani 1 1 d .
C91 C 0.0835(4) 0.5511(3) 0.3182(4) 0.0300(15) Uani 1 1 d .
C108 C 0.2672(3) 0.7555(3) 0.3623(4) 0.0299(16) Uani 1 1 d .
C121 C 0.2080(4) 0.8077(3) 0.3597(4) 0.0293(15) Uani 1 1 d .
C124 C 0.1103(4) 0.8646(3) 0.3868(4) 0.0279(15) Uani 1 1 d .
C123 C 0.1264(4) 0.8875(4) 0.3271(4) 0.0422(19) Uani 1 1 d .
H123 H 0.1010 0.9200 0.3030 0.051 Uiso 1 1 calc R
C122 C 0.1871(4) 0.8531(4) 0.3101(4) 0.0344(17) Uani 1 1 d .
H122 H 0.2098 0.8589 0.2730 0.041 Uiso 1 1 calc R
O14 O 0.1611(2) 0.7239(2) 0.5043(2) 0.0257(10) Uani 1 1 d .
O15 O 0.0807(3) 0.63457(19) 0.4924(2) 0.0254(10) Uani 1 1 d .
O13 O 0.0291(3) 0.7344(2) 0.4649(3) 0.0353(12) Uani 1 1 d .
O16 O 0.0743(3) 0.7077(2) 0.5773(3) 0.0402(13) Uani 1 1 d .
O11 O 0.8524(3) 0.9003(2) 0.4868(3) 0.0487(15) Uani 1 1 d .
O12 O 0.7721(3) 0.8118(2) 0.4634(3) 0.0344(12) Uani 1 1 d .
O10 O 0.8914(3) 0.8170(2) 0.4277(3) 0.0405(13) Uani 1 1 d .
O9 O 0.7887(3) 0.8826(2) 0.3796(3) 0.0487(15) Uani 1 1 d .
C72 C 0.3264(3) 1.1193(3) 1.1824(4) 0.0287(16) Uani 1 1 d .
H72 H 0.3240 1.1623 1.1766 0.034 Uiso 1 1 calc R
C71 C 0.3288(4) 1.0736(4) 1.1264(5) 0.053(2) Uani 1 1 d .
H71 H 0.3260 1.0883 1.0838 0.064 Uiso 1 1 calc R
C74 C 0.3339(7) 1.0324(6) 1.2501(6) 0.076(3) Uani 1 1 d U
H74 H 0.3367 1.0182 1.2929 0.091 Uiso 1 1 calc R
C75 C 0.3360(6) 0.9897(5) 1.2000(5) 0.062(3) Uani 1 1 d .
H75 H 0.3380 0.9472 1.2089 0.074 Uiso 1 1 calc R
C23 C 0.4501(5) 0.4311(4) 0.8522(4) 0.050(2) Uani 1 1 d .
H23 H 0.4212 0.3984 0.8647 0.060 Uiso 1 1 calc R
C24 C 0.4148(5) 0.4864(4) 0.8319(4) 0.0423(19) Uani 1 1 d .
H24 H 0.3627 0.4912 0.8329 0.051 Uiso 1 1 calc R
N2 N 0.4429(3) 0.8936(3) 1.0503(3) 0.0327(14) Uani 1 1 d .
H2 H 0.4171 0.8852 1.0123 0.039 Uiso 1 1 calc R
C64 C 0.3408(5) 0.9983(3) 1.0164(4) 0.042(2) Uani 1 1 d .
C69 C 0.4054(5) 1.0285(4) 1.0043(5) 0.051(2) Uani 1 1 d .
H69 H 0.4489 1.0283 1.0364 0.061 Uiso 1 1 calc R
N3 N 0.2505(4) 0.7020(3) 1.0225(3) 0.0325(14) Uani 1 1 d .
H3A H 0.2517 0.7202 0.9856 0.039 Uiso 1 1 calc R
C48 C 0.0951(5) 0.7778(4) 1.1613(4) 0.046(2) Uani 1 1 d .
H48 H 0.1382 0.8021 1.1751 0.055 Uiso 1 1 calc R
C49 C 0.0487(7) 0.7656(4) 1.2029(5) 0.061(3) Uani 1 1 d .
H49 H 0.0552 0.7866 1.2427 0.074 Uiso 1 1 calc R
C57 C 0.0205(5) 0.8032(4) 0.8795(5) 0.050(2) Uani 1 1 d .
H57 H -0.0030 0.8374 0.8570 0.060 Uiso 1 1 calc R
C29 C 0.2631(4) 0.6424(4) 0.6431(4) 0.0335(17) Uani 1 1 d .
H29 H 0.2364 0.6783 0.6281 0.040 Uiso 1 1 calc R
C28 C 0.2482(5) 0.5871(5) 0.6087(4) 0.051(2) Uani 1 1 d .
H28 H 0.2130 0.5856 0.5701 0.061 Uiso 1 1 calc R
C27 C 0.2870(5) 0.5348(4) 0.6335(4) 0.048(2) Uani 1 1 d .
H27 H 0.2760 0.4974 0.6114 0.058 Uiso 1 1 calc R
F5 F 0.4422(3) 0.6709(2) 1.1312(2) 0.0535(13) Uani 1 1 d .
C142 C 0.0980(4) 0.8428(3) 0.7352(4) 0.0354(17) Uani 1 1 d .
H142 H 0.0910 0.8078 0.7085 0.042 Uiso 1 1 calc R
C137 C 0.0558(4) 0.8936(4) 0.7187(4) 0.042(2) Uani 1 1 d .
C103 C 0.1788(4) 0.5176(4) 0.4177(4) 0.0375(18) Uani 1 1 d .
H103 H 0.2167 0.5393 0.4007 0.045 Uiso 1 1 calc R
C98 C 0.1050(4) 0.5186(3) 0.3838(4) 0.0355(17) Uani 1 1 d .
C99 C 0.0495(5) 0.4859(3) 0.4093(4) 0.0397(19) Uani 1 1 d .
H99 H -0.0004 0.4853 0.3866 0.048 Uiso 1 1 calc R
N7 N -0.0182(3) 0.6095(2) 0.3649(3) 0.0241(12) Uani 1 1 d .
H7A H 0.0093 0.6142 0.4029 0.029 Uiso 1 1 calc R
C73 C 0.3280(5) 1.0928(5) 1.2384(6) 0.071(3) Uani 1 1 d .
H73 H 0.3246 1.1186 1.2739 0.085 Uiso 1 1 calc R
C21 C 0.5678(6) 0.4725(5) 0.8328(5) 0.059(3) Uani 1 1 d .
H21 H 0.6200 0.4675 0.8324 0.071 Uiso 1 1 calc R
C22 C 0.5267(5) 0.4235(4) 0.8542(5) 0.053(2) Uani 1 1 d .
H22 H 0.5509 0.3867 0.8695 0.063 Uiso 1 1 calc R
C66 C 0.2833(5) 1.0276(4) 0.9048(5) 0.052(2) Uani 1 1 d .
H66 H 0.2429 1.0252 0.8699 0.063 Uiso 1 1 calc R
C65 C 0.2770(5) 0.9980(4) 0.9651(4) 0.046(2) Uani 1 1 d .
H65 H 0.2316 0.9786 0.9708 0.055 Uiso 1 1 calc R
C67 C 0.3488(6) 1.0600(5) 0.8975(5) 0.061(3) Uani 1 1 d .
H67 H 0.3506 1.0818 0.8589 0.073 Uiso 1 1 calc R
C68 C 0.4078(6) 1.0603(5) 0.9437(5) 0.059(2) Uani 1 1 d .
H68 H 0.4521 1.0813 0.9375 0.071 Uiso 1 1 calc R
C60 C 0.1474(5) 0.8866(4) 1.0741(5) 0.051(2) Uani 1 1 d .
H60 H 0.0959 0.8913 1.0775 0.061 Uiso 1 1 calc R
C101 C 0.1426(6) 0.4548(4) 0.5022(4) 0.054(2) Uani 1 1 d .
H101 H 0.1550 0.4349 0.5424 0.064 Uiso 1 1 calc R
C100 C 0.0668(5) 0.4536(4) 0.4684(4) 0.0427(19) Uani 1 1 d .
H100 H 0.0289 0.4317 0.4851 0.051 Uiso 1 1 calc R
C102 C 0.1985(5) 0.4858(4) 0.4753(4) 0.049(2) Uani 1 1 d .
H102 H 0.2492 0.4851 0.4963 0.059 Uiso 1 1 calc R
C138 C 0.0599(4) 0.9424(4) 0.7631(5) 0.048(2) Uani 1 1 d .
H138 H 0.0278 0.9766 0.7534 0.057 Uiso 1 1 calc R
C141 C 0.1525(5) 0.8418(4) 0.7921(4) 0.045(2) Uani 1 1 d .
H141 H 0.1850 0.8077 0.8008 0.054 Uiso 1 1 calc R
C139 C 0.1101(4) 0.9413(4) 0.8211(4) 0.045(2) Uani 1 1 d .
H139 H 0.1115 0.9742 0.8504 0.054 Uiso 1 1 calc R
C140 C 0.1585(5) 0.8914(4) 0.8359(4) 0.051(2) Uani 1 1 d .
H140 H 0.1943 0.8908 0.8742 0.061 Uiso 1 1 calc R
O7 O 0.6492(3) 0.6788(2) 0.9689(3) 0.0379(12) Uani 1 1 d .
O5 O 0.5326(3) 0.6845(2) 1.0083(3) 0.0387(12) Uani 1 1 d .
O6 O 0.5613(3) 0.5956(2) 0.9513(3) 0.0395(13) Uani 1 1 d .
O8 O 0.6290(3) 0.6147(3) 1.0560(3) 0.0461(14) Uani 1 1 d .
C127 C -0.0084(4) 0.9898(3) 0.4311(4) 0.0397(19) Uani 1 1 d .
C126 C -0.0010(4) 0.9321(3) 0.3978(4) 0.0391(19) Uani 1 1 d .
C131 C -0.0494(4) 0.9211(3) 0.3410(4) 0.0366(18) Uani 1 1 d .
C125 C 0.0623(4) 0.8880(3) 0.4279(4) 0.0311(16) Uani 1 1 d .
F15 F -0.0450(2) 0.8694(2) 0.3089(2) 0.0437(11) Uani 1 1 d .
F11 F 0.0395(3) 1.0067(2) 0.4818(3) 0.0539(13) Uani 1 1 d .
C129 C -0.1138(5) 1.0175(5) 0.3492(6) 0.066(3) Uani 1 1 d .
C130 C -0.1083(5) 0.9638(4) 0.3146(5) 0.052(2) Uani 1 1 d .
C128 C -0.0659(5) 1.0302(4) 0.4071(6) 0.063(3) Uani 1 1 d .
F14 F -0.1548(3) 0.9511(3) 0.2619(3) 0.0702(17) Uani 1 1 d .
C120 C 0.3249(4) 0.7931(4) 0.4763(4) 0.0350(17) Uani 1 1 d .
H120 H 0.3109 0.8333 0.4628 0.042 Uiso 1 1 calc R
C119 C 0.3676(5) 0.7824(5) 0.5398(5) 0.053(2) Uani 1 1 d .
H119 H 0.3839 0.8159 0.5671 0.063 Uiso 1 1 calc R
C115 C 0.3045(4) 0.7436(3) 0.4350(4) 0.0313(16) Uani 1 1 d .
C117 C 0.3646(5) 0.6717(4) 0.5200(5) 0.051(2) Uani 1 1 d .
H117 H 0.3772 0.6313 0.5341 0.061 Uiso 1 1 calc R
C118 C 0.3850(5) 0.7221(5) 0.5608(5) 0.056(3) Uani 1 1 d .
H118 H 0.4108 0.7154 0.6031 0.068 Uiso 1 1 calc R
C116 C 0.3256(4) 0.6828(4) 0.4584(4) 0.044(2) Uani 1 1 d .
H116 H 0.3122 0.6490 0.4307 0.052 Uiso 1 1 calc R
F4 F 0.5529(3) 0.6056(4) 1.2044(3) 0.099(2) Uani 1 1 d .
F1 F 0.3945(3) 0.5017(2) 0.9830(3) 0.0575(14) Uani 1 1 d .
C37 C 0.4324(5) 0.5308(4) 1.0351(4) 0.046(2) Uani 1 1 d .
C104 C 0.1429(4) 0.6039(3) 0.3112(4) 0.0330(16) Uani 1 1 d .
C92 C 0.0848(4) 0.5069(3) 0.2589(3) 0.0286(15) Uani 1 1 d .
C94 C 0.0899(4) 0.4010(4) 0.2183(5) 0.054(3) Uani 1 1 d .
H94 H 0.0971 0.3585 0.2260 0.064 Uiso 1 1 calc R
C93 C 0.0939(4) 0.4422(4) 0.2694(4) 0.0384(19) Uani 1 1 d .
H93 H 0.1030 0.4271 0.3122 0.046 Uiso 1 1 calc R
C97 C 0.0696(4) 0.5287(4) 0.1947(4) 0.0410(19) Uani 1 1 d .
H97 H 0.0615 0.5710 0.1864 0.049 Uiso 1 1 calc R
C95 C 0.0744(4) 0.4245(5) 0.1537(5) 0.056(3) Uani 1 1 d .
H95 H 0.0696 0.3973 0.1183 0.067 Uiso 1 1 calc R
C96 C 0.0666(4) 0.4870(5) 0.1429(4) 0.053(3) Uani 1 1 d .
H96 H 0.0591 0.5019 0.1001 0.064 Uiso 1 1 calc R
C110 C 0.3136(5) 0.7755(4) 0.2553(4) 0.045(2) Uani 1 1 d .
H110 H 0.2643 0.7660 0.2344 0.054 Uiso 1 1 calc R
C114 C 0.4029(4) 0.7903(4) 0.3512(4) 0.0386(18) Uani 1 1 d .
H114 H 0.4158 0.7903 0.3966 0.046 Uiso 1 1 calc R
C109 C 0.3291(4) 0.7741(4) 0.3229(4) 0.0355(17) Uani 1 1 d .
N5 N 0.1624(3) 0.8151(2) 0.4039(3) 0.0235(12) Uani 1 1 d .
H5A H 0.1643 0.7926 0.4386 0.028 Uiso 1 1 calc R
C112 C 0.4414(5) 0.8052(5) 0.2493(5) 0.053(2) Uani 1 1 d .
H112 H 0.4796 0.8144 0.2248 0.064 Uiso 1 1 calc R
C113 C 0.4569(5) 0.8063(5) 0.3143(5) 0.052(2) Uani 1 1 d .
H113 H 0.5054 0.8182 0.3350 0.063 Uiso 1 1 calc R
C111 C 0.3683(5) 0.7903(5) 0.2181(5) 0.055(2) Uani 1 1 d .
H111 H 0.3565 0.7903 0.1726 0.066 Uiso 1 1 calc R
C106 C 0.2564(4) 0.6497(4) 0.2961(4) 0.0427(19) Uani 1 1 d .
H106 H 0.3028 0.6531 0.2807 0.051 Uiso 1 1 calc R
C20 C 0.5330(4) 0.5286(4) 0.8121(4) 0.0434(19) Uani 1 1 d .
H20 H 0.5617 0.5615 0.7997 0.052 Uiso 1 1 calc R
F13 F -0.1671(3) 1.0593(3) 0.3248(4) 0.092(2) Uani 1 1 d .
F12 F -0.0716(4) 1.0844(2) 0.4373(4) 0.083(2) Uani 1 1 d .
F2 F 0.5083(4) 0.4395(3) 1.0575(4) 0.098(2) Uani 1 1 d .
C38 C 0.4911(6) 0.4954(5) 1.0745(6) 0.072(3) Uani 1 1 d .
C61 C 0.1992(5) 0.9349(4) 1.0819(5) 0.050(2) Uani 1 1 d .
H61 H 0.1847 0.9755 1.0896 0.060 Uiso 1 1 calc R
C62 C 0.2721(4) 0.9199(4) 1.0776(4) 0.0406(18) Uani 1 1 d .
C105 C 0.2081(4) 0.5972(3) 0.2848(4) 0.0369(17) Uani 1 1 d .
H105 H 0.2194 0.5621 0.2619 0.044 Uiso 1 1 calc R
S3 S 0.13968(9) 0.67366(8) 0.35063(9) 0.0265(4) Uani 1 1 d .
C43 C 0.2806(4) 0.6403(4) 1.1096(3) 0.0338(17) Uani 1 1 d .
H43 H 0.3055 0.6116 1.1393 0.041 Uiso 1 1 calc R
C44 C 0.2176(4) 0.6768(4) 1.1191(4) 0.0391(18) Uani 1 1 d .
H44 H 0.1918 0.6758 1.1549 0.047 Uiso 1 1 calc R
Cl5 Cl 0.73821(19) 0.50214(17) -0.03348(19) 0.0944(10) Uani 1 1 d .
C181 C 0.7820(7) 0.5559(5) 0.0205(6) 0.080(4) Uani 1 1 d .
H181 H 0.7515 0.5942 0.0159 0.096 Uiso 1 1 calc R
Cl7 Cl 0.7921(2) 0.53069(17) 0.10148(17) 0.0975(11) Uani 1 1 d .
Cl6 Cl 0.87475(18) 0.57274(17) 0.0033(3) 0.1129(14) Uani 1 1 d .
O19 O 0.7104(3) 0.0222(2) 0.4144(3) 0.0460(14) Uani 1 1 d U
O17 O 0.6235(3) 0.9763(4) 0.5012(4) 0.070(2) Uani 1 1 d .
O18 O 0.5779(4) 0.9539(3) 0.3484(4) 0.0670(18) Uani 1 1 d U
Cl3 Cl 0.82700(10) 0.85347(8) 0.43990(10) 0.0384(4) Uani 1 1 d .
Cl4 Cl 0.08584(8) 0.70064(7) 0.50982(8) 0.0231(3) Uani 1 1 d .

loop_
_atom_site_aniso_label
_atom_site_aniso_U_11
_atom_site_aniso_U_22
_atom_site_aniso_U_33
_atom_site_aniso_U_23
_atom_site_aniso_U_13
_atom_site_aniso_U_12
S1 0.0265(9) 0.0321(9) 0.0299(9) -0.0032(7) 0.0065(7) -0.0016(7)
Cl1 0.0308(8) 0.0315(9) 0.0322(9) -0.0015(7) 0.0029(7) 0.0023(7)
S2 0.0277(8) 0.0336(9) 0.0366(10) -0.0054(8) 0.0085(7) 0.0015(7)
Cl2 0.0284(8) 0.0312(9) 0.0344(9) 0.0005(7) 0.0033(7) 0.0018(7)
C164 0.051(5) 0.055(5) 0.043(5) 0.013(4) 0.018(4) -0.009(4)
C160 0.024(3) 0.034(4) 0.026(3) 0.002(3) 0.011(3) -0.002(3)
C163 0.059(5) 0.046(5) 0.040(5) 0.009(4) 0.012(4) -0.001(4)
C165 0.032(4) 0.041(4) 0.039(4) -0.001(3) 0.014(3) -0.008(3)
C162 0.048(5) 0.043(4) 0.027(4) 0.003(3) 0.015(3) 0.011(4)
C161 0.029(4) 0.043(4) 0.030(4) -0.005(3) 0.009(3) -0.005(3)
C155 0.024(4) 0.062(5) 0.042(4) -0.010(4) 0.012(3) -0.011(3)
C156 0.026(4) 0.086(7) 0.036(4) -0.005(4) 0.011(4) -0.013(4)
C158 0.037(5) 0.096(8) 0.060(6) 0.012(6) 0.012(5) 0.039(5)
C154 0.022(3) 0.048(4) 0.023(4) 0.001(3) 0.005(3) -0.005(3)
C159 0.018(3) 0.064(5) 0.039(4) -0.005(4) 0.004(3) 0.005(3)
C157 0.015(4) 0.132(10) 0.038(5) 0.004(5) -0.001(3) 0.005(5)
C151 0.030(4) 0.032(4) 0.035(4) -0.009(3) 0.012(3) -0.006(3)
C152 0.015(3) 0.027(3) 0.036(4) 0.001(3) 0.010(3) -0.003(3)
C149 0.016(3) 0.038(4) 0.031(4) -0.012(3) 0.004(3) -0.002(3)
C153 0.019(3) 0.027(3) 0.026(3) -0.007(3) 0.009(3) -0.006(3)
C150 0.031(4) 0.043(4) 0.031(4) -0.019(3) 0.004(3) -0.006(3)
C136 0.020(3) 0.034(4) 0.048(4) -0.018(3) 0.016(3) -0.005(3)
C145 0.043(5) 0.062(6) 0.085(7) -0.006(5) 0.022(5) 0.012(4)
C148 0.039(4) 0.038(4) 0.095(7) 0.001(5) 0.031(5) -0.003(4)
C143 0.056(5) 0.023(4) 0.060(5) -0.008(4) 0.026(4) 0.000(3)
C147 0.060(6) 0.031(5) 0.127(10) 0.008(5) 0.032(6) -0.004(4)
C144 0.032(4) 0.042(4) 0.055(5) -0.003(4) 0.010(4) 0.006(3)
C146 0.063(7) 0.065(7) 0.119(10) 0.019(7) 0.029(7) 0.029(6)
C133 0.014(3) 0.027(3) 0.058(5) -0.010(3) 0.014(3) -0.002(3)
C132 0.017(3) 0.021(3) 0.060(5) -0.009(3) 0.010(3) -0.004(3)
C134 0.014(3) 0.044(4) 0.054(5) -0.015(4) 0.013(3) -0.004(3)
C135 0.022(3) 0.032(4) 0.051(5) -0.020(3) 0.013(3) -0.013(3)
S4 0.0210(8) 0.0314(9) 0.0340(9) -0.0136(7) 0.0124(7) -0.0063(7)
N6 0.019(3) 0.025(3) 0.052(4) -0.009(3) 0.015(3) -0.002(2)
C1 0.037(4) 0.033(4) 0.028(4) -0.003(3) 0.014(3) 0.000(3)
C10 0.037(4) 0.057(5) 0.050(5) 0.005(4) 0.003(4) 0.003(4)
C2 0.025(4) 0.043(4) 0.035(4) 0.002(3) 0.015(3) 0.002(3)
C9 0.043(4) 0.047(5) 0.031(4) 0.000(4) 0.008(4) 0.002(4)
C16 0.036(4) 0.043(4) 0.033(4) -0.010(3) 0.006(3) 0.001(3)
C8 0.029(4) 0.030(4) 0.035(4) -0.001(3) 0.008(3) 0.003(3)
C7 0.035(4) 0.037(4) 0.039(4) -0.007(3) 0.017(3) 0.003(3)
C13 0.035(4) 0.044(4) 0.034(4) -0.007(3) 0.008(3) 0.005(3)
C17 0.031(4) 0.031(4) 0.031(4) -0.009(3) 0.006(3) 0.005(3)
C5 0.032(4) 0.071(6) 0.043(5) 0.004(4) 0.012(4) -0.004(4)
C6 0.040(5) 0.063(6) 0.059(6) -0.009(5) 0.021(4) 0.002(4)
C15 0.040(4) 0.039(4) 0.033(4) -0.002(3) 0.009(3) -0.001(3)
C3 0.021(3) 0.036(4) 0.047(5) 0.000(3) 0.006(3) -0.007(3)
C14 0.023(3) 0.037(4) 0.029(4) -0.011(3) 0.003(3) 0.007(3)
C4 0.026(4) 0.045(5) 0.056(5) 0.004(4) 0.008(4) -0.003(3)
C12 0.040(5) 0.066(6) 0.056(5) 0.019(5) 0.019(4) 0.006(4)
C11 0.067(6) 0.070(6) 0.063(6) 0.038(5) 0.030(5) 0.019(5)
C85 0.028(4) 0.058(5) 0.048(5) 0.001(4) 0.001(4) 0.001(4)
C83 0.075(6) 0.038(4) 0.037(4) 0.005(4) 0.011(4) 0.009(4)
C84 0.050(5) 0.050(5) 0.037(4) 0.013(4) -0.003(4) 0.025(4)
C81 0.039(4) 0.031(4) 0.030(4) -0.003(3) 0.008(3) -0.001(3)
C82 0.054(5) 0.037(4) 0.030(4) -0.001(3) 0.007(4) 0.005(4)
C86 0.036(4) 0.038(4) 0.028(4) 0.004(3) 0.001(3) 0.002(3)
F10 0.031(2) 0.048(3) 0.045(3) 0.003(2) 0.003(2) -0.0021(19)
F9 0.026(2) 0.080(4) 0.067(3) 0.015(3) 0.001(2) 0.015(2)
F6 0.051(3) 0.044(3) 0.042(3) -0.002(2) 0.018(2) -0.005(2)
F8 0.066(3) 0.074(4) 0.062(3) 0.013(3) -0.008(3) 0.027(3)
F7 0.098(4) 0.047(3) 0.042(3) 0.018(2) 0.006(3) 0.004(3)
C88 0.022(3) 0.031(4) 0.046(4) -0.006(3) 0.006(3) 0.002(3)
C90 0.018(3) 0.035(4) 0.037(4) 0.002(3) -0.002(3) 0.002(3)
C89 0.035(4) 0.030(4) 0.040(4) -0.002(3) 0.002(3) -0.004(3)
C87 0.017(3) 0.033(4) 0.035(4) -0.006(3) 0.007(3) -0.006(3)
N1 0.031(3) 0.026(3) 0.030(3) -0.003(2) 0.001(3) 0.001(2)
C33 0.040(4) 0.026(4) 0.039(4) -0.001(3) 0.000(3) 0.004(3)
C31 0.025(3) 0.019(3) 0.045(4) -0.001(3) 0.016(3) 0.000(3)
C34 0.032(4) 0.023(3) 0.037(4) -0.001(3) 0.015(3) 0.003(3)
C32 0.033(4) 0.035(4) 0.035(4) 0.001(3) -0.002(3) 0.002(3)
C25 0.030(4) 0.040(4) 0.033(4) -0.016(3) 0.002(3) 0.001(3)
C26 0.025(4) 0.034(4) 0.056(5) -0.002(4) 0.003(3) -0.007(3)
C30 0.039(4) 0.033(4) 0.036(4) 0.001(3) 0.013(3) 0.007(3)
C18 0.033(4) 0.030(4) 0.037(4) -0.011(3) 0.006(3) 0.005(3)
C19 0.020(3) 0.032(4) 0.037(4) -0.010(3) -0.002(3) 0.009(3)
C42 0.023(3) 0.035(4) 0.034(4) 0.005(3) 0.001(3) -0.003(3)
C45 0.037(4) 0.043(4) 0.025(4) -0.004(3) 0.009(3) 0.002(3)
C35 0.028(3) 0.026(3) 0.038(4) 0.011(3) 0.005(3) -0.003(3)
C36 0.034(4) 0.037(4) 0.044(4) 0.015(4) 0.015(4) 0.002(3)
C41 0.036(4) 0.077(6) 0.035(4) 0.017(4) -0.005(4) -0.008(4)
C39 0.033(5) 0.123(10) 0.069(7) 0.054(7) 0.015(5) 0.009(6)
C40 0.045(5) 0.077(7) 0.056(6) 0.022(5) 0.005(4) -0.008(5)
C79 0.025(3) 0.028(3) 0.027(3) -0.007(3) 0.002(3) -0.001(3)
C78 0.044(4) 0.033(4) 0.038(4) -0.002(3) 0.009(4) 0.002(3)
C77 0.038(4) 0.033(4) 0.045(5) -0.007(3) 0.016(4) -0.005(3)
C63 0.036(4) 0.029(4) 0.053(5) -0.018(4) 0.003(4) 0.007(3)
C76 0.026(3) 0.032(4) 0.046(4) -0.010(3) 0.008(3) -0.002(3)
C70 0.030(4) 0.043(4) 0.057(5) -0.016(4) 0.014(4) -0.005(3)
C54 0.034(4) 0.051(5) 0.029(4) -0.003(4) 0.002(3) -0.001(3)
C56 0.043(5) 0.075(6) 0.043(5) -0.001(5) 0.022(4) 0.007(4)
C53 0.025(3) 0.034(4) 0.034(4) 0.008(3) 0.004(3) 0.005(3)
C55 0.029(4) 0.073(6) 0.029(4) -0.013(4) 0.007(3) 0.002(4)
C58 0.051(5) 0.047(5) 0.049(5) 0.001(4) 0.009(4) 0.001(4)
C46 0.041(4) 0.023(3) 0.039(4) -0.006(3) 0.011(3) -0.004(3)
C52 0.060(6) 0.076(7) 0.051(6) -0.003(5) 0.034(5) -0.019(5)
C47 0.043(4) 0.051(5) 0.031(4) -0.009(4) 0.011(3) -0.001(4)
C51 0.059(6) 0.103(9) 0.090(9) 0.045(7) 0.040(6) 0.016(6)
C50 0.095(8) 0.107(9) 0.041(6) 0.005(6) 0.039(6) 0.020(7)
C59 0.029(4) 0.037(4) 0.041(4) -0.004(3) 0.008(3) -0.006(3)
O1 0.039(3) 0.038(3) 0.031(3) -0.002(2) 0.003(2) -0.001(2)
O2 0.036(3) 0.033(3) 0.046(3) -0.004(2) 0.005(2) 0.000(2)
O3 0.050(3) 0.049(3) 0.034(3) -0.006(2) 0.012(2) 0.005(3)
O4 0.047(3) 0.041(3) 0.057(4) 0.009(3) -0.003(3) 0.003(3)
N4 0.027(3) 0.028(3) 0.028(3) 0.000(2) 0.000(2) -0.001(2)
C80 0.029(4) 0.035(4) 0.036(4) -0.007(3) 0.004(3) -0.003(3)
F3 0.053(3) 0.143(7) 0.120(6) 0.081(5) 0.008(4) 0.027(4)
C176 0.032(4) 0.024(3) 0.022(3) 0.005(3) 0.004(3) 0.005(3)
C170 0.014(3) 0.016(3) 0.027(3) -0.001(3) 0.003(3) 0.002(2)
C171 0.028(3) 0.026(3) 0.027(4) 0.001(3) 0.009(3) 0.005(3)
C173 0.055(5) 0.022(4) 0.035(4) 0.007(3) 0.011(4) 0.006(3)
C174 0.043(4) 0.032(4) 0.038(4) 0.000(3) 0.004(4) 0.010(3)
C172 0.051(5) 0.025(4) 0.030(4) -0.003(3) 0.014(3) 0.000(3)
C175 0.026(3) 0.038(4) 0.029(4) -0.002(3) 0.006(3) 0.007(3)
F20 0.0184(18) 0.039(2) 0.039(2) 0.0079(19) 0.0031(17) -0.0005(16)
F16 0.052(3) 0.035(2) 0.052(3) 0.010(2) 0.034(2) -0.001(2)
F19 0.029(2) 0.052(3) 0.060(3) 0.003(2) 0.007(2) 0.0059(19)
F18 0.058(3) 0.044(3) 0.049(3) 0.016(2) 0.012(2) 0.023(2)
F17 0.073(3) 0.043(3) 0.052(3) 0.022(2) 0.030(3) 0.011(2)
C177 0.025(3) 0.020(3) 0.027(3) 0.005(3) 0.008(3) 0.008(3)
C180 0.028(3) 0.022(3) 0.032(4) -0.006(3) 0.009(3) 0.002(3)
C178 0.019(3) 0.026(3) 0.027(3) 0.000(3) 0.003(3) 0.005(3)
C179 0.027(3) 0.024(3) 0.027(3) -0.007(3) 0.007(3) 0.003(3)
C166 0.016(3) 0.026(3) 0.032(4) -0.005(3) 0.012(3) -0.013(2)
C169 0.030(3) 0.016(3) 0.027(3) -0.002(3) 0.010(3) -0.003(3)
C168 0.018(3) 0.025(3) 0.032(4) 0.001(3) 0.006(3) 0.000(3)
C167 0.022(3) 0.020(3) 0.035(4) 0.010(3) 0.005(3) -0.002(2)
N8 0.015(2) 0.024(3) 0.029(3) 0.007(2) 0.006(2) 0.001(2)
C107 0.024(3) 0.033(4) 0.049(5) -0.008(3) 0.018(3) 0.001(3)
C91 0.028(3) 0.025(3) 0.036(4) -0.008(3) 0.004(3) 0.002(3)
C108 0.013(3) 0.032(4) 0.047(4) -0.003(3) 0.012(3) -0.004(3)
C121 0.018(3) 0.030(4) 0.040(4) 0.000(3) 0.006(3) -0.003(3)
C124 0.018(3) 0.032(4) 0.036(4) 0.009(3) 0.010(3) -0.001(3)
C123 0.032(4) 0.041(4) 0.058(5) 0.010(4) 0.019(4) 0.004(3)
C122 0.028(4) 0.045(4) 0.034(4) 0.004(3) 0.018(3) -0.003(3)
O14 0.021(2) 0.024(2) 0.033(3) -0.002(2) 0.006(2) -0.0048(18)
O15 0.029(2) 0.015(2) 0.031(2) -0.0014(19) 0.003(2) -0.0003(18)
O13 0.018(2) 0.027(2) 0.057(3) 0.011(2) -0.003(2) 0.0066(19)
O16 0.045(3) 0.041(3) 0.037(3) -0.008(2) 0.015(2) -0.016(2)
O11 0.033(3) 0.026(3) 0.086(4) -0.013(3) 0.008(3) 0.003(2)
O12 0.030(3) 0.027(2) 0.050(3) 0.006(2) 0.019(2) -0.003(2)
O10 0.025(3) 0.036(3) 0.064(4) 0.000(3) 0.021(3) 0.003(2)
O9 0.054(4) 0.033(3) 0.061(4) 0.015(3) 0.015(3) 0.003(3)
C72 0.008(3) 0.029(4) 0.052(5) 0.006(3) 0.013(3) 0.002(2)
C71 0.027(4) 0.043(5) 0.088(7) -0.031(5) 0.003(4) 0.000(3)
C74 0.076(5) 0.086(5) 0.068(5) -0.010(4) 0.021(4) -0.004(4)
C75 0.081(7) 0.051(6) 0.060(6) -0.020(5) 0.033(5) -0.019(5)
C23 0.060(5) 0.037(4) 0.053(5) -0.001(4) 0.006(4) 0.007(4)
C24 0.043(4) 0.036(4) 0.046(5) 0.003(4) 0.001(4) 0.011(3)
N2 0.027(3) 0.034(3) 0.038(3) -0.006(3) 0.006(3) 0.002(3)
C64 0.046(5) 0.026(4) 0.050(5) -0.012(4) -0.004(4) 0.013(3)
C69 0.059(6) 0.042(5) 0.052(5) 0.001(4) 0.011(4) 0.007(4)
N3 0.042(4) 0.028(3) 0.029(3) 0.000(3) 0.011(3) -0.004(3)
C48 0.044(5) 0.061(5) 0.035(4) -0.003(4) 0.013(4) 0.010(4)
C49 0.100(8) 0.034(4) 0.060(6) -0.012(4) 0.043(6) -0.019(5)
C57 0.043(5) 0.049(5) 0.055(5) 0.013(4) 0.001(4) 0.004(4)
C29 0.023(3) 0.042(4) 0.033(4) 0.002(3) -0.003(3) -0.001(3)
C28 0.038(4) 0.076(6) 0.036(4) 0.011(4) -0.007(4) 0.000(4)
C27 0.049(5) 0.046(5) 0.049(5) -0.016(4) 0.006(4) 0.005(4)
F5 0.047(3) 0.060(3) 0.048(3) -0.003(2) -0.007(2) -0.016(2)
C142 0.044(4) 0.033(4) 0.030(4) -0.011(3) 0.008(3) -0.007(3)
C137 0.017(3) 0.051(5) 0.059(5) -0.021(4) 0.010(3) -0.004(3)
C103 0.034(4) 0.047(5) 0.029(4) -0.012(3) -0.003(3) 0.011(3)
C98 0.037(4) 0.028(4) 0.042(4) -0.014(3) 0.008(3) 0.005(3)
C99 0.064(5) 0.028(4) 0.029(4) 0.000(3) 0.013(4) 0.017(4)
N7 0.021(3) 0.026(3) 0.027(3) -0.007(2) 0.006(2) -0.001(2)
C73 0.035(5) 0.070(7) 0.108(9) -0.054(7) 0.013(5) 0.009(5)
C21 0.057(6) 0.066(6) 0.052(5) -0.009(5) 0.003(5) 0.031(5)
C22 0.060(6) 0.040(5) 0.055(5) 0.003(4) 0.001(5) 0.008(4)
C66 0.051(5) 0.047(5) 0.057(5) 0.015(4) 0.003(4) 0.004(4)
C65 0.054(5) 0.028(4) 0.056(5) 0.002(4) 0.005(4) -0.008(4)
C67 0.057(6) 0.060(6) 0.068(6) 0.009(5) 0.022(5) 0.011(5)
C68 0.050(5) 0.064(6) 0.063(6) 0.005(5) 0.012(5) 0.014(5)
C60 0.042(5) 0.035(4) 0.082(7) -0.002(4) 0.033(5) 0.006(4)
C101 0.071(6) 0.059(6) 0.032(4) 0.000(4) 0.010(4) 0.023(5)
C100 0.043(4) 0.050(5) 0.034(4) 0.009(4) 0.005(4) 0.016(4)
C102 0.039(4) 0.057(5) 0.050(5) 0.005(4) 0.006(4) 0.014(4)
C138 0.037(4) 0.037(4) 0.072(6) -0.026(4) 0.019(4) -0.003(3)
C141 0.032(4) 0.047(5) 0.054(5) -0.017(4) 0.005(4) 0.011(3)
C139 0.040(4) 0.044(5) 0.048(5) -0.022(4) -0.002(4) -0.002(4)
C140 0.040(5) 0.055(5) 0.050(5) -0.013(4) -0.016(4) 0.007(4)
O7 0.025(3) 0.043(3) 0.047(3) 0.002(3) 0.010(2) -0.004(2)
O5 0.034(3) 0.039(3) 0.046(3) -0.001(2) 0.015(2) 0.005(2)
O6 0.029(3) 0.030(3) 0.054(3) 0.000(2) -0.007(2) -0.002(2)
O8 0.039(3) 0.054(4) 0.042(3) 0.015(3) -0.004(3) 0.002(3)
C127 0.037(4) 0.027(4) 0.060(5) 0.004(4) 0.024(4) 0.007(3)
C126 0.028(4) 0.022(3) 0.073(6) 0.007(4) 0.028(4) -0.004(3)
C131 0.027(4) 0.032(4) 0.052(5) 0.023(4) 0.009(3) -0.003(3)
C125 0.022(3) 0.021(3) 0.051(5) 0.004(3) 0.008(3) -0.006(3)
F15 0.032(2) 0.049(3) 0.051(3) 0.016(2) 0.010(2) -0.005(2)
F11 0.044(3) 0.027(2) 0.094(4) -0.011(2) 0.020(3) 0.002(2)
C129 0.026(4) 0.077(7) 0.099(8) 0.050(7) 0.025(5) 0.019(4)
C130 0.040(4) 0.049(5) 0.073(6) 0.027(5) 0.030(5) -0.002(4)
C128 0.045(5) 0.030(4) 0.127(9) 0.024(5) 0.053(6) 0.017(4)
F14 0.048(3) 0.092(4) 0.067(4) 0.038(3) -0.004(3) -0.002(3)
C120 0.017(3) 0.045(4) 0.044(4) 0.001(4) 0.008(3) 0.001(3)
C119 0.027(4) 0.077(6) 0.060(6) -0.011(5) 0.024(4) -0.007(4)
C115 0.015(3) 0.039(4) 0.043(4) -0.002(3) 0.017(3) -0.008(3)
C117 0.035(4) 0.056(5) 0.063(6) 0.023(5) 0.013(4) 0.005(4)
C118 0.032(4) 0.068(6) 0.069(6) 0.038(5) 0.008(4) 0.026(4)
C116 0.033(4) 0.045(4) 0.060(5) 0.003(4) 0.028(4) 0.008(3)
F4 0.053(3) 0.174(7) 0.061(4) 0.035(4) -0.019(3) -0.011(4)
F1 0.061(3) 0.031(2) 0.084(4) 0.001(3) 0.024(3) 0.008(2)
C37 0.047(5) 0.041(5) 0.055(5) 0.013(4) 0.019(4) -0.003(4)
C104 0.022(3) 0.035(4) 0.045(4) -0.006(3) 0.013(3) 0.004(3)
C92 0.027(3) 0.037(4) 0.022(3) -0.009(3) 0.006(3) 0.004(3)
C94 0.029(4) 0.048(5) 0.081(7) -0.041(5) 0.000(4) 0.011(4)
C93 0.022(3) 0.046(5) 0.045(5) -0.013(4) -0.003(3) 0.012(3)
C97 0.040(4) 0.049(5) 0.037(4) 0.002(4) 0.013(4) 0.006(4)
C95 0.023(4) 0.076(7) 0.066(6) -0.044(5) 0.003(4) 0.010(4)
C96 0.032(4) 0.106(8) 0.026(4) -0.016(5) 0.017(3) -0.008(5)
C110 0.036(4) 0.048(5) 0.051(5) 0.006(4) 0.008(4) -0.003(4)
C114 0.018(3) 0.042(4) 0.057(5) -0.016(4) 0.008(3) -0.006(3)
C109 0.023(3) 0.048(4) 0.039(4) -0.003(4) 0.012(3) 0.002(3)
N5 0.021(3) 0.023(3) 0.028(3) 0.004(2) 0.008(2) -0.002(2)
C112 0.040(5) 0.067(6) 0.056(6) 0.006(5) 0.020(4) -0.002(4)
C113 0.028(4) 0.068(6) 0.066(6) -0.001(5) 0.023(4) -0.003(4)
C111 0.046(5) 0.078(7) 0.045(5) 0.007(5) 0.024(4) 0.013(5)
C106 0.027(4) 0.048(5) 0.054(5) -0.018(4) 0.010(4) 0.003(3)
C20 0.032(4) 0.048(5) 0.053(5) -0.010(4) 0.014(4) 0.014(3)
F13 0.061(3) 0.079(4) 0.142(6) 0.063(4) 0.033(4) 0.040(3)
F12 0.081(4) 0.036(3) 0.144(6) 0.012(3) 0.057(4) 0.026(3)
F2 0.092(5) 0.061(4) 0.154(7) 0.042(4) 0.054(5) 0.039(3)
C38 0.067(6) 0.052(6) 0.104(9) 0.055(6) 0.037(6) 0.025(5)
C61 0.043(5) 0.039(4) 0.067(6) 0.003(4) 0.010(4) 0.011(4)
C62 0.035(4) 0.045(5) 0.045(5) -0.013(4) 0.017(4) -0.003(3)
C105 0.032(4) 0.033(4) 0.050(5) -0.011(4) 0.018(4) 0.006(3)
S3 0.0171(7) 0.0274(8) 0.0367(9) -0.0071(7) 0.0094(7) 0.0026(6)
C43 0.037(4) 0.045(4) 0.019(3) 0.007(3) 0.002(3) 0.006(3)
C44 0.042(4) 0.040(4) 0.038(4) -0.002(4) 0.017(4) 0.003(3)
Cl5 0.0778(19) 0.092(2) 0.103(2) -0.0183(19) -0.0174(17) 0.0166(16)
C181 0.094(8) 0.060(6) 0.097(9) 0.023(6) 0.043(7) 0.055(6)
Cl7 0.110(2) 0.100(2) 0.079(2) 0.0017(18) 0.0064(18) 0.048(2)
Cl6 0.0558(16) 0.081(2) 0.204(4) 0.010(2) 0.026(2) 0.0088(15)
O19 0.050(3) 0.0062(19) 0.080(3) -0.002(2) 0.005(3) 0.0058(19)
O17 0.025(3) 0.108(6) 0.079(5) 0.054(4) 0.015(3) 0.019(3)
O18 0.073(3) 0.053(3) 0.084(4) -0.054(3) 0.038(3) -0.020(3)
Cl3 0.0291(9) 0.0314(9) 0.0580(12) 0.0015(9) 0.0172(8) 0.0026(7)
Cl4 0.0217(7) 0.0206(7) 0.0279(8) 0.0004(6) 0.0066(6) -0.0013(6)

loop_
_atom_type_symbol
_atom_type_description
_atom_type_scat_dispersion_real
_atom_type_scat_dispersion_imag
_atom_type_scat_source
C C 0.0033 0.0016 'International Tables Vol C Tables 4.2.6.8 and 6.1.1.4'
H H 0.0000 0.0000 'International Tables Vol C Tables 4.2.6.8 and 6.1.1.4'
N N 0.0061 0.0033 'International Tables Vol C Tables 4.2.6.8 and 6.1.1.4'
O O 0.0106 0.0060 'International Tables Vol C Tables 4.2.6.8 and 6.1.1.4'
F F 0.0171 0.0103 'International Tables Vol C Tables 4.2.6.8 and 6.1.1.4'
S S 0.1246 0.1234 'International Tables Vol C Tables 4.2.6.8 and 6.1.1.4'
Cl Cl 0.1484 0.1585 'International Tables Vol C Tables 4.2.6.8 and 6.1.1.4'

loop_
_geom_angle_atom_site_label_1
_geom_angle_atom_site_label_2
_geom_angle_atom_site_label_3
_geom_angle
C14 S1 C17 92.9(3)
O3 Cl1 O4 111.8(4)
O3 Cl1 O2 110.5(3)
O4 Cl1 O2 109.1(3)
O3 Cl1 O1 108.1(3)
O4 Cl1 O1 108.9(3)
O2 Cl1 O1 108.4(3)
C59 S2 C62 93.6(4)
O5 Cl2 O8 111.1(4)
O5 Cl2 O7 109.6(3)
O8 Cl2 O7 108.9(3)
O5 Cl2 O6 109.4(3)
O8 Cl2 O6 108.1(3)
O7 Cl2 O6 109.7(3)
C165 C164 C163 121.9(8)
C165 C160 C161 118.5(7)
C165 C160 C153 121.7(6)
C161 C160 C153 119.8(6)
C162 C163 C164 118.0(8)
C160 C165 C164 118.4(7)
C161 C162 C163 121.0(8)
C162 C161 C160 122.1(7)
C156 C155 C154 121.2(8)
C155 C156 C157 120.5(8)
C157 C158 C159 120.8(9)
C155 C154 C159 119.1(7)
C155 C154 C153 119.4(7)
C159 C154 C153 121.5(6)
C154 C159 C158 119.1(8)
C158 C157 C156 119.2(8)
C152 C151 C150 112.3(6)
C151 C152 C153 127.4(6)
C151 C152 S4 110.5(5)
C153 C152 S4 122.0(5)
C150 C149 C136 125.1(6)
C150 C149 S4 109.3(5)
C136 C149 S4 125.5(5)
C166 C153 C152 108.1(5)
C166 C153 C154 108.7(5)
C152 C153 C154 113.0(5)
C166 C153 C160 108.5(5)
C152 C153 C160 106.8(5)
C154 C153 C160 111.6(5)
C149 C150 C151 114.2(6)
C149 C136 C137 107.2(6)
C149 C136 C135 111.0(5)
C137 C136 C135 109.5(6)
C149 C136 C143 108.6(6)
C137 C136 C143 114.4(6)
C135 C136 C143 106.2(6)
C146 C145 C144 120.1(9)
C147 C148 C143 119.8(8)
C144 C143 C148 117.7(8)
C144 C143 C136 125.1(7)
C148 C143 C136 117.2(7)
C148 C147 C146 119.7(9)
C143 C144 C145 123.2(8)
C145 C146 C147 119.2(10)
C134 C133 C132 109.4(6)
C125 C132 C133 129.5(7)
C125 C132 N6 125.1(6)
C133 C132 N6 104.6(7)
C133 C134 C135 108.6(7)
N6 C135 C134 106.3(7)
N6 C135 C136 123.5(6)
C134 C135 C136 130.1(7)
C149 S4 C152 93.6(3)
C135 N6 C132 111.1(6)
C2 C1 C14 110.8(6)
C2 C1 C90 109.1(6)
C14 C1 C90 107.2(6)
C2 C1 C8 113.1(6)
C14 C1 C8 108.8(6)
C90 C1 C8 107.6(6)
C9 C10 C11 120.9(8)
C7 C2 C3 116.8(7)
C7 C2 C1 123.6(7)
C3 C2 C1 119.6(7)
C10 C9 C8 120.3(8)
C17 C16 C15 113.8(7)
C13 C8 C9 117.7(7)
C13 C8 C1 122.4(6)
C9 C8 C1 119.7(6)
C6 C7 C2 121.2(8)
C8 C13 C12 122.2(7)
C16 C17 C18 126.3(6)
C16 C17 S1 110.5(6)
C18 C17 S1 123.2(5)
C4 C5 C6 120.2(8)
C5 C6 C7 119.9(9)
C14 C15 C16 111.2(7)
C4 C3 C2 121.0(7)
C15 C14 C1 126.6(7)
C15 C14 S1 111.6(6)
C1 C14 S1 121.6(5)
C5 C4 C3 120.6(8)
C11 C12 C13 118.6(8)
C12 C11 C10 120.2(8)
F9 C85 C84 119.0(7)
F9 C85 C86 121.0(8)
C84 C85 C86 120.0(8)
F7 C83 C84 120.8(8)
F7 C83 C82 118.6(8)
C84 C83 C82 120.5(8)
F8 C84 C83 117.5(8)
F8 C84 C85 122.1(8)
C83 C84 C85 120.3(7)
C82 C81 C86 117.6(7)
C82 C81 C80 121.3(7)
C86 C81 C80 121.1(7)
F6 C82 C81 121.9(7)
F6 C82 C83 117.9(7)
C81 C82 C83 120.1(8)
F10 C86 C85 118.9(7)
F10 C86 C81 119.8(7)
C85 C86 C81 121.2(7)
C89 C88 C87 108.1(7)
N1 C90 C89 107.5(7)
N1 C90 C1 121.1(6)
C89 C90 C1 131.4(7)
C88 C89 C90 108.6(7)
N1 C87 C88 106.5(6)
N1 C87 C80 121.6(6)
C88 C87 C80 130.9(7)
C90 N1 C87 109.4(6)
C32 C33 C34 106.8(7)
N4 C31 C32 108.0(6)
N4 C31 C18 123.2(6)
C32 C31 C18 128.4(7)
N4 C34 C35 127.8(6)
N4 C34 C33 105.7(6)
C35 C34 C33 126.3(6)
C33 C32 C31 107.9(6)
C30 C25 C26 118.9(7)
C30 C25 C18 118.9(6)
C26 C25 C18 122.2(7)
C27 C26 C25 117.6(7)
C29 C30 C25 121.4(7)
C31 C18 C17 111.3(6)
C31 C18 C19 107.0(6)
C17 C18 C19 112.0(6)
C31 C18 C25 107.4(6)
C17 C18 C25 105.7(6)
C19 C18 C25 113.4(6)
C24 C19 C20 119.0(7)
C24 C19 C18 119.7(6)
C20 C19 C18 121.2(7)
C43 C42 C35 130.9(7)
C43 C42 N3 106.5(6)
C35 C42 N3 122.4(6)
N3 C45 C44 108.9(7)
N3 C45 C46 122.9(7)
C44 C45 C46 128.2(7)
C42 C35 C34 122.7(6)
C42 C35 C36 116.0(7)
C34 C35 C36 121.3(7)
C37 C36 C41 118.4(8)
C37 C36 C35 120.5(7)
C41 C36 C35 120.9(7)
F5 C41 C40 119.5(8)
F5 C41 C36 121.2(7)
C40 C41 C36 119.2(9)
F3 C39 C40 123.9(12)
F3 C39 C38 115.5(12)
C40 C39 C38 120.6(9)
F4 C40 C39 118.9(9)
F4 C40 C41 118.6(10)
C39 C40 C41 122.4(10)
N2 C79 C78 108.1(6)
N2 C79 C80 125.8(6)
C78 C79 C80 125.7(6)
C77 C78 C79 106.4(7)
C78 C77 C76 108.0(7)
C64 C63 C62 112.9(7)
C64 C63 C70 112.6(7)
C62 C63 C70 106.1(6)
C64 C63 C76 106.8(7)
C62 C63 C76 110.6(6)
C70 C63 C76 107.8(6)
N2 C76 C77 108.0(6)
N2 C76 C63 120.4(6)
C77 C76 C63 130.9(7)
C75 C70 C71 119.0(9)
C75 C70 C63 121.8(8)
C71 C70 C63 119.2(8)
C53 C54 C55 123.1(8)
C55 C56 C57 120.7(9)
C54 C53 C58 116.5(7)
C54 C53 C46 121.2(6)
C58 C53 C46 122.1(7)
C56 C55 C54 118.9(9)
C53 C58 C57 121.1(8)
C45 C46 C47 106.9(6)
C45 C46 C59 109.1(6)
C47 C46 C59 111.4(6)
C45 C46 C53 109.0(6)
C47 C46 C53 110.0(6)
C59 C46 C53 110.3(6)
C47 C52 C51 123.8(10)
C52 C47 C48 116.1(8)
C52 C47 C46 121.0(7)
C48 C47 C46 122.1(7)
C52 C51 C50 112.4(11)
C49 C50 C51 122.4(10)
C60 C59 C46 128.7(7)
C60 C59 S2 109.0(6)
C46 C59 S2 122.3(6)
C31 N4 C34 111.6(6)
C87 C80 C79 120.3(6)
C87 C80 C81 120.6(7)
C79 C80 C81 119.1(7)
F20 C176 C171 120.0(6)
F20 C176 C175 118.6(6)
C171 C176 C175 121.2(6)
C169 C170 C177 126.6(6)
C169 C170 C171 119.9(6)
C177 C170 C171 113.3(6)
C176 C171 C172 117.3(6)
C176 C171 C170 122.0(6)
C172 C171 C170 120.7(6)
F17 C173 C174 120.3(7)
F17 C173 C172 120.8(7)
C174 C173 C172 118.9(7)
F18 C174 C173 118.8(7)
F18 C174 C175 119.8(7)
C173 C174 C175 121.4(7)
F16 C172 C173 117.4(6)
F16 C172 C171 120.7(7)
C173 C172 C171 121.8(7)
F19 C175 C174 120.7(6)
F19 C175 C176 119.9(7)
C174 C175 C176 119.4(7)
C178 C177 N7 106.8(5)
C178 C177 C170 128.5(6)
N7 C177 C170 124.3(6)
N7 C180 C179 108.0(6)
N7 C180 C91 121.0(6)
C179 C180 C91 131.0(6)
C177 C178 C179 108.9(6)
C178 C179 C180 107.2(6)
N8 C166 C167 107.2(6)
N8 C166 C153 120.7(6)
C167 C166 C153 132.1(6)
C170 C169 N8 124.7(6)
C170 C169 C168 128.9(6)
N8 C169 C168 105.4(6)
C167 C168 C169 107.5(6)
C168 C167 C166 109.0(6)
C166 N8 C169 111.0(5)
C106 C107 C108 128.4(6)
C106 C107 S3 110.0(5)
C108 C107 S3 121.2(5)
C180 C91 C98 110.2(6)
C180 C91 C92 108.5(5)
C98 C91 C92 113.0(5)
C180 C91 C104 109.3(5)
C98 C91 C104 109.9(6)
C92 C91 C104 105.8(6)
C109 C108 C121 109.8(6)
C109 C108 C107 109.1(6)
C121 C108 C107 109.1(5)
C109 C108 C115 109.3(5)
C121 C108 C115 109.5(6)
C107 C108 C115 110.0(6)
N5 C121 C122 107.5(6)
N5 C121 C108 123.7(6)
C122 C121 C108 128.6(7)
C125 C124 C123 130.2(6)
C125 C124 N5 123.9(6)
C123 C124 N5 105.4(6)
C122 C123 C124 108.3(7)
C123 C122 C121 107.5(7)
C73 C72 C71 113.6(8)
C70 C71 C72 120.4(9)
C73 C74 C75 121.5(12)
C70 C75 C74 119.3(10)
C22 C23 C24 120.9(9)
C19 C24 C23 121.4(8)
C76 N2 C79 109.4(6)
C69 C64 C65 116.8(8)
C69 C64 C63 120.8(7)
C65 C64 C63 122.3(8)
C64 C69 C68 121.9(9)
C45 N3 C42 109.5(6)
C49 C48 C47 122.6(9)
C50 C49 C48 121.9(10)
C56 C57 C58 119.8(8)
C30 C29 C28 120.5(7)
C27 C28 C29 117.9(7)
C26 C27 C28 123.6(8)
C137 C142 C141 120.7(7)
C142 C137 C138 118.7(8)
C142 C137 C136 117.5(7)
C138 C137 C136 123.7(7)
C102 C103 C98 122.4(8)
C103 C98 C99 118.1(8)
C103 C98 C91 122.6(7)
C99 C98 C91 119.1(7)
C98 C99 C100 121.4(8)
C180 N7 C177 109.1(5)
C72 C73 C74 126.0(10)
C20 C21 C22 121.7(9)
C23 C22 C21 118.0(8)
C67 C66 C65 120.6(9)
C64 C65 C66 119.3(8)
C68 C67 C66 120.7(10)
C67 C68 C69 120.5(10)
C59 C60 C61 113.3(7)
C102 C101 C100 119.7(8)
C99 C100 C101 118.7(9)
C103 C102 C101 119.6(8)
C139 C138 C137 121.5(8)
C140 C141 C142 120.4(7)
C138 C139 C140 120.0(7)
C139 C140 C141 118.2(7)
F11 C127 C128 118.0(8)
F11 C127 C126 122.3(7)
C128 C127 C126 119.7(9)
C131 C126 C127 118.1(7)
C131 C126 C125 124.4(7)
C127 C126 C125 117.5(7)
F15 C131 C126 120.5(6)
F15 C131 C130 116.9(7)
C126 C131 C130 122.6(8)
C132 C125 C124 123.9(6)
C132 C125 C126 118.7(7)
C124 C125 C126 117.2(7)
F13 C129 C130 118.2(10)
F13 C129 C128 119.4(11)
C130 C129 C128 122.4(8)
F14 C130 C129 122.2(8)
F14 C130 C131 121.0(9)
C129 C130 C131 116.7(9)
F12 C128 C127 119.5(10)
F12 C128 C129 119.8(8)
C127 C128 C129 120.4(9)
C115 C120 C119 119.8(8)
C118 C119 C120 119.8(9)
C120 C115 C116 118.0(7)
C120 C115 C108 120.0(7)
C116 C115 C108 121.7(7)
C116 C117 C118 118.3(8)
C117 C118 C119 121.2(9)
C117 C116 C115 122.8(8)
F1 C37 C36 123.0(7)
F1 C37 C38 115.8(8)
C36 C37 C38 121.0(9)
C105 C104 C91 125.7(6)
C105 C104 S3 112.4(5)
C91 C104 S3 120.9(5)
C97 C92 C93 118.5(7)
C97 C92 C91 121.5(6)
C93 C92 C91 119.7(6)
C93 C94 C95 118.4(8)
C94 C93 C92 121.8(8)
C96 C97 C92 119.7(8)
C96 C95 C94 120.4(8)
C95 C96 C97 121.2(8)
C111 C110 C109 122.2(8)
C113 C114 C109 121.7(8)
C110 C109 C114 116.1(7)
C110 C109 C108 120.5(7)
C114 C109 C108 123.4(7)
C121 N5 C124 111.4(6)
C113 C112 C111 119.9(8)
C112 C113 C114 121.1(8)
C110 C111 C112 118.9(9)
C107 C106 C105 113.1(7)
C19 C20 C21 118.8(9)
F2 C38 C39 120.5(10)
F2 C38 C37 121.2(12)
C39 C38 C37 118.3(10)
C62 C61 C60 115.9(8)
C61 C62 C63 126.9(7)
C61 C62 S2 108.2(6)
C63 C62 S2 124.7(5)
C104 C105 C106 112.2(7)
C104 S3 C107 92.3(3)
C42 C43 C44 109.1(6)
C43 C44 C45 105.9(7)
Cl5 C181 Cl7 112.6(7)
Cl5 C181 Cl6 110.1(6)
Cl7 C181 Cl6 107.7(7)
O11 Cl3 O10 109.5(3)
O11 Cl3 O9 109.3(3)
O10 Cl3 O9 110.7(4)
O11 Cl3 O12 111.1(4)
O10 Cl3 O12 108.3(3)
O9 Cl3 O12 107.8(3)
O14 Cl4 O13 109.2(3)
O14 Cl4 O16 108.4(3)
O13 Cl4 O16 112.0(3)
O14 Cl4 O15 109.7(3)
O13 Cl4 O15 108.6(3)
O16 Cl4 O15 108.9(3)

loop_
_geom_bond_atom_site_label_1
_geom_bond_atom_site_label_2
_geom_bond_distance
S1 C14 1.700(8)
S1 C17 1.715(7)
Cl1 O3 1.406(6)
Cl1 O4 1.422(6)
Cl1 O2 1.454(5)
Cl1 O1 1.476(6)
S2 C59 1.715(7)
S2 C62 1.726(8)
Cl2 O5 1.426(5)
Cl2 O8 1.437(5)
Cl2 O7 1.440(5)
Cl2 O6 1.444(5)
C164 C165 1.404(11)
C164 C163 1.404(12)
C160 C165 1.392(10)
C160 C161 1.399(10)
C160 C153 1.566(10)
C163 C162 1.366(12)
C162 C161 1.359(11)
C155 C156 1.367(11)
C155 C154 1.377(11)
C156 C157 1.395(15)
C158 C157 1.350(15)
C158 C159 1.424(11)
C154 C159 1.386(11)
C154 C153 1.547(9)
C151 C152 1.375(10)
C151 C150 1.419(10)
C152 C153 1.533(9)
C152 S4 1.723(7)
C149 C150 1.381(11)
C149 C136 1.522(9)
C149 S4 1.717(7)
C153 C166 1.495(9)
C136 C137 1.536(11)
C136 C135 1.537(10)
C136 C143 1.587(11)
C145 C146 1.342(15)
C145 C144 1.353(13)
C148 C147 1.372(13)
C148 C143 1.399(11)
C143 C144 1.346(12)
C147 C146 1.401(15)
C133 C134 1.330(11)
C133 C132 1.403(10)
C132 C125 1.367(11)
C132 N6 1.403(9)
C134 C135 1.424(9)
C135 N6 1.327(10)
C1 C2 1.527(10)
C1 C14 1.552(10)
C1 C90 1.553(10)
C1 C8 1.554(10)
C10 C9 1.344(12)
C10 C11 1.407(13)
C2 C7 1.392(11)
C2 C3 1.411(10)
C9 C8 1.422(11)
C16 C17 1.382(11)
C16 C15 1.408(11)
C8 C13 1.370(11)
C7 C6 1.373(12)
C13 C12 1.406(12)
C17 C18 1.524(10)
C5 C4 1.356(12)
C5 C6 1.374(13)
C15 C14 1.404(10)
C3 C4 1.360(11)
C12 C11 1.356(13)
C85 F9 1.309(9)
C85 C84 1.366(12)
C85 C86 1.387(11)
C83 F7 1.351(10)
C83 C84 1.361(13)
C83 C82 1.412(12)
C84 F8 1.329(9)
C81 C82 1.386(11)
C81 C86 1.405(11)
C81 C80 1.467(11)
C82 F6 1.322(9)
C86 F10 1.321(9)
C88 C89 1.339(11)
C88 C87 1.388(10)
C90 N1 1.339(9)
C90 C89 1.379(10)
C87 N1 1.367(9)
C87 C80 1.429(11)
C33 C32 1.387(11)
C33 C34 1.477(10)
C31 N4 1.344(9)
C31 C32 1.437(10)
C31 C18 1.520(10)
C34 N4 1.383(9)
C34 C35 1.400(10)
C25 C30 1.373(10)
C25 C26 1.426(10)
C25 C18 1.565(10)
C26 C27 1.360(11)
C30 C29 1.362(10)
C18 C19 1.555(10)
C19 C24 1.371(11)
C19 C20 1.385(10)
C42 C43 1.381(10)
C42 C35 1.398(11)
C42 N3 1.403(9)
C45 N3 1.341(10)
C45 C44 1.410(11)
C45 C46 1.532(10)
C35 C36 1.461(10)
C36 C37 1.398(12)
C36 C41 1.429(12)
C41 F5 1.268(11)
C41 C40 1.402(13)
C39 F3 1.340(11)
C39 C40 1.342(16)
C39 C38 1.417(17)
C40 F4 1.338(12)
C79 N2 1.350(9)
C79 C78 1.392(10)
C79 C80 1.450(10)
C78 C77 1.373(11)
C77 C76 1.381(11)
C63 C64 1.506(13)
C63 C62 1.534(11)
C63 C70 1.569(11)
C63 C76 1.573(10)
C76 N2 1.338(9)
C70 C75 1.344(13)
C70 C71 1.380(12)
C54 C53 1.366(11)
C54 C55 1.401(11)
C56 C55 1.356(13)
C56 C57 1.360(13)
C53 C58 1.391(11)
C53 C46 1.556(10)
C58 C57 1.409(13)
C46 C47 1.540(11)
C46 C59 1.546(10)
C52 C47 1.354(12)
C52 C51 1.414(14)
C47 C48 1.408(11)
C51 C50 1.486(18)
C50 C49 1.267(16)
C59 C60 1.369(11)
C176 F20 1.352(8)
C176 C171 1.372(10)
C176 C175 1.384(9)
C170 C169 1.366(9)
C170 C177 1.410(9)
C170 C171 1.512(9)
C171 C172 1.391(10)
C173 F17 1.335(9)
C173 C174 1.353(11)
C173 C172 1.377(11)
C174 F18 1.349(8)
C174 C175 1.360(11)
C172 F16 1.329(9)
C175 F19 1.334(8)
C177 C178 1.389(9)
C177 N7 1.395(8)
C180 N7 1.377(8)
C180 C179 1.397(10)
C180 C91 1.506(9)
C178 C179 1.395(9)
C166 N8 1.361(9)
C166 C167 1.408(9)
C169 N8 1.398(9)
C169 C168 1.442(9)
C168 C167 1.383(10)
C107 C106 1.400(10)
C107 C108 1.536(10)
C107 S3 1.719(7)
C91 C98 1.518(11)
C91 C92 1.553(9)
C91 C104 1.569(10)
C108 C109 1.523(10)
C108 C121 1.528(9)
C108 C115 1.560(11)
C121 N5 1.323(9)
C121 C122 1.420(10)
C124 C125 1.390(10)
C124 C123 1.401(11)
C124 N5 1.414(8)
C123 C122 1.394(10)
O14 Cl4 1.444(5)
O15 Cl4 1.462(4)
O13 Cl4 1.446(5)
O16 Cl4 1.452(6)
O11 Cl3 1.419(6)
O12 Cl3 1.460(5)
O10 Cl3 1.439(5)
O9 Cl3 1.459(6)
C72 C73 1.286(14)
C72 C71 1.524(11)
C74 C73 1.320(16)
C74 C75 1.390(15)
C23 C22 1.357(13)
C23 C24 1.376(11)
C64 C69 1.371(13)
C64 C65 1.416(12)
C69 C68 1.436(14)
C48 C49 1.309(12)
C29 C28 1.385(12)
C28 C27 1.371(12)
C142 C137 1.334(11)
C142 C141 1.393(11)
C137 C138 1.387(11)
C103 C102 1.368(12)
C103 C98 1.378(10)
C98 C99 1.379(12)
C99 C100 1.394(11)
C21 C20 1.389(12)
C21 C22 1.391(14)
C66 C67 1.381(13)
C66 C65 1.421(13)
C67 C68 1.294(14)
C60 C61 1.376(12)
C101 C102 1.382(13)
C101 C100 1.407(12)
C138 C139 1.371(12)
C141 C140 1.391(12)
C139 C140 1.373(12)
C127 F11 1.288(10)
C127 C128 1.366(11)
C127 C126 1.435(11)
C126 C131 1.356(12)
C126 C125 1.519(10)
C131 F15 1.304(9)
C131 C130 1.428(11)
C129 F13 1.339(10)
C129 C130 1.369(15)
C129 C128 1.377(16)
C130 F14 1.283(11)
C128 F12 1.331(11)
C120 C115 1.373(11)
C120 C119 1.422(12)
C119 C118 1.385(13)
C115 C116 1.423(11)
C117 C116 1.366(13)
C117 C118 1.384(14)
F1 C37 1.328(10)
C37 C38 1.428(13)
C104 C105 1.361(10)
C104 S3 1.710(7)
C92 C97 1.394(10)
C92 C93 1.411(11)
C94 C93 1.372(11)
C94 C95 1.414(14)
C97 C96 1.391(12)
C95 C96 1.362(14)
C110 C111 1.368(12)
C110 C109 1.380(11)
C114 C113 1.360(12)
C114 C109 1.384(10)
C112 C113 1.328(13)
C112 C111 1.385(13)
C106 C105 1.411(11)
F2 C38 1.301(13)
C61 C62 1.347(11)
C43 C44 1.403(11)
Cl5 C181 1.701(14)
C181 Cl7 1.742(12)
C181 Cl6 1.771(13)
